data_4110487
loop_
_publ_author_name
'Vincent Mascitti'
'E. J. Corey'

_publ_section_title
;
 Enantioselective Synthesis of Pentacycloanammoxic Acid
;
_journal_name_full 'Journal of the American Chemical Society'
_journal_page_first 3118
_journal_page_last 3119
_journal_paper_doi 10.1021/ja058370g
_journal_volume 128
_journal_year 2006
_chemical_formula_sum 'C13 H14 O'
_chemical_formula_weight 186.24
_chemical_name_systematic
; 
 ? 
;
_space_group_IT_number 19
_symmetry_cell_setting orthorhombic
_symmetry_space_group_name_Hall 'P 2ac 2ab'
_symmetry_space_group_name_H-M 'P 21 21 21'
_atom_sites_solution_hydrogens geom
_atom_sites_solution_primary direct
_atom_sites_solution_secondary difmap
_audit_creation_method SHELXL-97
_cell_angle_alpha 90.00
_cell_angle_beta 90.00
_cell_angle_gamma 90.00
_cell_formula_units_Z 4
_cell_length_a 5.501(5)
_cell_length_b 10.385(9)
_cell_length_c 16.917(14)
_cell_measurement_reflns_used 622
_cell_measurement_temperature 193(2)
_cell_measurement_theta_max 27.61
_cell_measurement_theta_min 3.11
_cell_volume 966.4(15)
_computing_cell_refinement 'SMART (BRUKER, V5.625, 2001)'
_computing_data_collection 'ASTRO (BRUKER, V5.007, 1997)'
_computing_data_reduction 'SAINT (BRUKER, V6.22, 2001)'
_computing_molecular_graphics 'SHELXTL (BRUKER, 2000, V6.1)'
_computing_publication_material 'XCIF (Sheldrick and BRUKER, 1997, V5.1)'
_computing_structure_refinement 'SHELXL-97 (Sheldrick, 1997)'
_computing_structure_solution 'SHELXS-97 (Sheldrick, 1990)'
_diffrn_ambient_temperature 193(2)
_diffrn_detector_area_resol_mean 836.6
_diffrn_measured_fraction_theta_full 1.000
_diffrn_measured_fraction_theta_max 1.000
_diffrn_measurement_device_type 'Bruker CCD'
_diffrn_measurement_method '\w, 0.3 deg'
_diffrn_radiation_monochromator graphite
_diffrn_radiation_source 'fine-focus sealed tube'
_diffrn_radiation_type MoK\a
_diffrn_radiation_wavelength 0.71073
_diffrn_reflns_av_R_equivalents 0.0874
_diffrn_reflns_av_sigmaI/netI 0.1279
_diffrn_reflns_limit_h_max 7
_diffrn_reflns_limit_h_min -6
_diffrn_reflns_limit_k_max 13
_diffrn_reflns_limit_k_min -5
_diffrn_reflns_limit_l_max 21
_diffrn_reflns_limit_l_min -21
_diffrn_reflns_number 6101
_diffrn_reflns_theta_full 27.50
_diffrn_reflns_theta_max 27.50
_diffrn_reflns_theta_min 2.30
_diffrn_standards_decay_% <1
_diffrn_standards_interval_count 0
_diffrn_standards_number 0
_exptl_absorpt_coefficient_mu 0.079
_exptl_absorpt_correction_type none
_exptl_crystal_density_diffrn 1.280
_exptl_crystal_density_meas 0
_exptl_crystal_F_000 400
_refine_diff_density_max 0.397
_refine_diff_density_min -0.262
_refine_diff_density_rms 0.079
_refine_ls_abs_structure_details 'Flack H D (1983), Acta Cryst. A39, 876-881'
_refine_ls_abs_structure_Flack 3(6)
_refine_ls_extinction_method none
_refine_ls_goodness_of_fit_ref 1.023
_refine_ls_hydrogen_treatment mixed
_refine_ls_matrix_type full
_refine_ls_number_parameters 132
_refine_ls_number_reflns 2218
_refine_ls_number_restraints 1
_refine_ls_restrained_S_all 1.027
_refine_ls_R_factor_all 0.1887
_refine_ls_R_factor_gt 0.0847
_refine_ls_shift/su_max 0.022
_refine_ls_shift/su_mean 0.004
_refine_ls_structure_factor_coef Fsqd
_refine_ls_weighting_details 'calc w=1/[\s^2^(Fo^2^)+(0.1087P)^2^+0.0000P] where P=(Fo^2^+2Fc^2^)/3'
_refine_ls_weighting_scheme calc
_refine_ls_wR_factor_gt 0.1809
_refine_ls_wR_factor_ref 0.2284
_reflns_number_gt 1060
_reflns_number_total 2218
_reflns_threshold_expression >2sigma(I)
_cod_data_source_file ja058370gsi20051209_040304.cif
_cod_data_source_block rak48o
_cod_original_cell_volume 966.4(14)
_cod_database_code 4110487

loop_
_symmetry_equiv_pos_as_xyz
'x, y, z'
'-x+1/2, -y, z+1/2'
'-x, y+1/2, -z+1/2'
'x+1/2, -y+1/2, -z'

loop_
_atom_site_label
_atom_site_type_symbol
_atom_site_fract_x
_atom_site_fract_y
_atom_site_fract_z
_atom_site_U_iso_or_equiv
_atom_site_adp_type
_atom_site_occupancy
_atom_site_symmetry_multiplicity
_atom_site_calc_flag
_atom_site_refinement_flags
_atom_site_disorder_assembly
_atom_site_disorder_group
O1A O 0.6616(8) 1.1882(4) 0.7717(3) 0.0556(13) Uani 0.880(5) 1 d PD A 1
H1A H 0.7048 0.7772 0.7876 0.083 Uiso 0.120(5) 1 d PR A 1
O1B O 0.705(5) 0.7572(18) 0.7870(17) 0.0556(13) Uani 0.120(5) 1 d PD A 2
H1B H 0.6708 1.1600 0.7760 0.083 Uiso 0.880(5) 1 d PR A 2
C1 C 0.7403(9) 1.0804(5) 0.7868(3) 0.0421(12) Uani 1 1 d D . .
C2 C 0.6286(9) 0.9600(5) 0.7677(3) 0.0474(14) Uani 1 1 d . A .
H2 H 0.4813 0.9512 0.7389 0.057 Uiso 1 1 calc R . .
C3 C 0.7579(9) 0.8624(5) 0.7955(3) 0.0425(13) Uani 1 1 d D . .
C4 C 0.9862(8) 0.9073(4) 0.8372(3) 0.0384(12) Uani 1 1 d . A .
H4 H 1.1406 0.8685 0.8171 0.046 Uiso 1 1 calc R . .
C5 C 0.9638(8) 0.9128(5) 0.9278(3) 0.0374(12) Uani 1 1 d . . .
H5 H 0.8282 0.8648 0.9539 0.045 Uiso 1 1 calc R A .
C6 C 1.2073(8) 0.9240(5) 0.9708(3) 0.0388(11) Uani 1 1 d . A .
H6 H 1.3522 0.8794 0.9479 0.047 Uiso 1 1 calc R . .
C7 C 1.1853(8) 0.9332(4) 1.0599(3) 0.0401(12) Uani 1 1 d . . .
H7 H 1.0489 0.8867 1.0866 0.048 Uiso 1 1 calc R A .
C8 C 1.4310(8) 0.9447(5) 1.1034(3) 0.0501(14) Uani 1 1 d . A .
H8A H 1.4260 0.9130 1.1586 0.060 Uiso 1 1 calc R . .
H8B H 1.5685 0.9057 1.0743 0.060 Uiso 1 1 calc R . .
C9 C 1.4203(8) 1.0925(5) 1.0967(3) 0.0488(14) Uani 1 1 d . . .
H9A H 1.5514 1.1294 1.0636 0.059 Uiso 1 1 calc R A .
H9B H 1.4114 1.1368 1.1484 0.059 Uiso 1 1 calc R . .
C10 C 1.1732(8) 1.0834(5) 1.0539(3) 0.0413(12) Uani 1 1 d . A .
H10 H 1.0301 1.1287 1.0774 0.050 Uiso 1 1 calc R . .
C11 C 1.1921(8) 1.0752(5) 0.9649(3) 0.0376(11) Uani 1 1 d . . .
H11 H 1.3270 1.1224 0.9379 0.045 Uiso 1 1 calc R A .
C12 C 0.9475(8) 1.0625(4) 0.9221(2) 0.0367(11) Uani 1 1 d . A .
H12 H 0.8021 1.1067 0.9449 0.044 Uiso 1 1 calc R . .
C13 C 0.9730(8) 1.0550(4) 0.8319(3) 0.0385(12) Uani 1 1 d . A .
H13 H 1.1213 1.0976 0.8098 0.046 Uiso 1 1 calc R . .

loop_
_atom_site_aniso_label
_atom_site_aniso_U_11
_atom_site_aniso_U_22
_atom_site_aniso_U_33
_atom_site_aniso_U_23
_atom_site_aniso_U_13
_atom_site_aniso_U_12
O1A 0.045(3) 0.049(3) 0.072(3) 0.012(2) -0.017(2) 0.006(2)
O1B 0.045(3) 0.049(3) 0.072(3) 0.012(2) -0.017(2) 0.006(2)
C1 0.031(3) 0.049(3) 0.046(3) 0.010(3) 0.000(2) 0.007(3)
C2 0.026(3) 0.068(4) 0.047(3) 0.003(2) -0.003(2) -0.002(3)
C3 0.030(3) 0.053(3) 0.044(3) -0.007(2) 0.000(2) -0.009(2)
C4 0.021(2) 0.043(3) 0.050(3) -0.004(2) 0.001(2) 0.002(2)
C5 0.021(2) 0.043(3) 0.048(3) 0.002(2) -0.0025(19) -0.008(2)
C6 0.025(3) 0.041(3) 0.051(3) 0.005(2) -0.003(2) 0.006(2)
C7 0.022(3) 0.045(3) 0.053(3) 0.009(2) -0.001(2) -0.003(2)
C8 0.034(3) 0.061(4) 0.056(3) 0.003(3) -0.009(2) 0.001(2)
C9 0.036(3) 0.060(4) 0.050(3) -0.003(3) -0.010(2) -0.004(3)
C10 0.028(3) 0.045(3) 0.051(3) -0.006(2) -0.002(2) 0.002(2)
C11 0.022(3) 0.038(3) 0.053(3) 0.008(2) -0.0003(19) 0.000(2)
C12 0.022(2) 0.036(3) 0.052(3) -0.003(2) 0.0003(19) 0.002(2)
C13 0.021(2) 0.048(3) 0.047(3) 0.006(2) -0.0012(19) -0.001(2)

loop_
_atom_type_symbol
_atom_type_description
_atom_type_scat_dispersion_real
_atom_type_scat_dispersion_imag
_atom_type_scat_source
C C 0.0033 0.0016 'International Tables Vol C Tables 4.2.6.8 and 6.1.1.4'
H H 0.0000 0.0000 'International Tables Vol C Tables 4.2.6.8 and 6.1.1.4'
O O 0.0106 0.0060 'International Tables Vol C Tables 4.2.6.8 and 6.1.1.4'

loop_
_geom_angle_atom_site_label_1
_geom_angle_atom_site_label_2
_geom_angle_atom_site_label_3
_geom_angle
C1 O1A H1B 11.1
C3 O1B H1A 15.6
O1A C1 C2 126.7(5)
O1A C1 C13 124.3(5)
C2 C1 C13 109.0(4)
O1A C1 H1B 3.6
C2 C1 H1B 123.8
C13 C1 H1B 127.1
C3 C2 C1 110.9(4)
C3 C2 H2 124.5
C1 C2 H2 124.5
O1B C3 C2 123.5(14)
O1B C3 C4 124.5(15)
C2 C3 C4 112.0(4)
O1B C3 H1A 3.4
C2 C3 H1A 120.2
C4 C3 H1A 127.8
C3 C4 C5 114.2(4)
C3 C4 C13 103.9(4)
C5 C4 C13 91.0(3)
C3 C4 H4 115.0
C5 C4 H4 115.0
C13 C4 H4 115.0
C6 C5 C4 114.0(4)
C6 C5 C12 90.2(3)
C4 C5 C12 88.9(3)
C6 C5 H5 118.8
C4 C5 H5 118.8
C12 C5 H5 118.8
C7 C6 C5 114.1(4)
C7 C6 C11 89.8(3)
C5 C6 C11 89.9(3)
C7 C6 H6 118.6
C5 C6 H6 118.6
C11 C6 H6 118.6
C6 C7 C8 114.2(4)
C6 C7 C10 90.1(3)
C8 C7 C10 89.5(3)
C6 C7 H7 118.6
C8 C7 H7 118.6
C10 C7 H7 118.6
C9 C8 C7 90.5(3)
C9 C8 H8A 113.6
C7 C8 H8A 113.6
C9 C8 H8B 113.6
C7 C8 H8B 113.6
H8A C8 H8B 110.8
C8 C9 C10 90.4(3)
C8 C9 H9A 113.6
C10 C9 H9A 113.6
C8 C9 H9B 113.6
C10 C9 H9B 113.6
H9A C9 H9B 110.8
C11 C10 C9 114.2(4)
C11 C10 C7 90.4(3)
C9 C10 C7 89.6(3)
C11 C10 H10 118.5
C9 C10 H10 118.5
C7 C10 H10 118.5
C10 C11 C12 114.5(4)
C10 C11 C6 89.8(3)
C12 C11 C6 89.5(3)
C10 C11 H11 118.6
C12 C11 H11 118.6
C6 C11 H11 118.6
C13 C12 C11 113.1(4)
C13 C12 C5 90.3(3)
C11 C12 C5 90.4(3)
C13 C12 H12 118.7
C11 C12 H12 118.7
C5 C12 H12 118.7
C1 C13 C12 114.5(4)
C1 C13 C4 104.1(4)
C12 C13 C4 89.8(3)
C1 C13 H13 115.1
C12 C13 H13 115.1
C4 C13 H13 115.1

loop_
_geom_bond_atom_site_label_1
_geom_bond_atom_site_label_2
_geom_bond_distance
O1A C1 1.227(6)
O1A H1B 0.3055
O1B C3 1.139(18)
O1B H1A 0.2073
C1 C2 1.430(7)
C1 C13 1.513(6)
C1 H1B 0.9292
C2 C3 1.325(6)
C2 H2 0.9500
C3 C4 1.514(7)
C3 H1A 0.9412
C4 C5 1.539(6)
C4 C13 1.538(6)
C4 H4 1.0000
C5 C6 1.528(6)
C5 C12 1.560(6)
C5 H5 1.0000
C6 C7 1.515(6)
C6 C11 1.576(6)
C6 H6 1.0000
C7 C8 1.544(6)
C7 C10 1.564(6)
C7 H7 1.0000
C8 C9 1.540(6)
C8 H8A 0.9900
C8 H8B 0.9900
C9 C10 1.543(6)
C9 H9A 0.9900
C9 H9B 0.9900
C10 C11 1.512(6)
C10 H10 1.0000
C11 C12 1.533(6)
C11 H11 1.0000
C12 C13 1.535(6)
C12 H12 1.0000
C13 H13 1.0000

loop_
_geom_torsion_atom_site_label_1
_geom_torsion_atom_site_label_2
_geom_torsion_atom_site_label_3
_geom_torsion_atom_site_label_4
_geom_torsion
O1A C1 C2 C3 -177.5(5)
C13 C1 C2 C3 0.8(5)
C1 C2 C3 O1B -179.6(19)
C1 C2 C3 C4 -1.3(6)
O1B C3 C4 C5 -83(2)
C2 C3 C4 C5 98.7(5)
O1B C3 C4 C13 179.5(19)
C2 C3 C4 C13 1.2(6)
C3 C4 C5 C6 165.1(4)
C13 C4 C5 C6 -89.1(4)
C3 C4 C5 C12 -105.1(4)
C13 C4 C5 C12 0.6(4)
C4 C5 C6 C7 178.4(4)
C12 C5 C6 C7 89.5(4)
C4 C5 C6 C11 88.6(4)
C12 C5 C6 C11 -0.2(3)
C5 C6 C7 C8 -179.9(4)
C11 C6 C7 C8 -90.1(4)
C5 C6 C7 C10 -90.4(4)
C11 C6 C7 C10 -0.6(3)
C6 C7 C8 C9 89.3(4)
C10 C7 C8 C9 -0.6(4)
C7 C8 C9 C10 0.6(4)
C8 C9 C10 C11 -90.8(5)
C8 C9 C10 C7 -0.6(4)
C6 C7 C10 C11 0.6(4)
C8 C7 C10 C11 114.8(4)
C6 C7 C10 C9 -113.6(3)
C8 C7 C10 C9 0.6(4)
C9 C10 C11 C12 178.4(4)
C7 C10 C11 C12 88.7(4)
C9 C10 C11 C6 89.1(4)
C7 C10 C11 C6 -0.6(3)
C7 C6 C11 C10 0.6(3)
C5 C6 C11 C10 114.7(3)
C7 C6 C11 C12 -113.9(3)
C5 C6 C11 C12 0.2(4)
C10 C11 C12 C13 179.8(4)
C6 C11 C12 C13 -90.7(4)
C10 C11 C12 C5 -89.7(4)
C6 C11 C12 C5 -0.2(3)
C6 C5 C12 C13 113.4(3)
C4 C5 C12 C13 -0.6(4)
C6 C5 C12 C11 0.2(4)
C4 C5 C12 C11 -113.8(3)
O1A C1 C13 C12 82.0(6)
C2 C1 C13 C12 -96.3(5)
O1A C1 C13 C4 178.4(5)
C2 C1 C13 C4 0.0(5)
C11 C12 C13 C1 -163.4(4)
C5 C12 C13 C1 106.0(4)
C11 C12 C13 C4 91.2(4)
C5 C12 C13 C4 0.6(4)
C3 C4 C13 C1 -0.7(5)
C5 C4 C13 C1 -115.9(4)
C3 C4 C13 C12 114.6(3)
C5 C4 C13 C12 -0.6(4)
